data_1001516
loop_
_publ_author_name
'Leclaire, A'
'Chardon, J'
'Borel, M M'
'Grandin, A'
'Raveau, B'

_publ_section_title
;
A new molybdenum(III) phosphate: BaMo~2~P~4~O~14~ isotypic with
BaM~2~P~4~O~14~ (M=Ti^III^,V^III^)
;
_journal_coden_ASTM ZAACAB
_journal_name_full
;
Zeitschrift fuer Anorganische und Allgemeine Chemie
;
_journal_page_first 127
_journal_page_last 130
_journal_paper_doi 10.1002/zaac.19926170122
_journal_volume 617
_journal_year 1992
_chemical_formula_structural 'Ba (Mo2 (P2 O7)2)'
_chemical_formula_sum 'Ba Mo2 O14 P4'
_chemical_name_systematic
;
Barium tecto-dimolybdato(III)bis(diphosphate)
;
_space_group_IT_number 15
_symmetry_cell_setting monoclinic
_symmetry_Int_Tables_number 15
_symmetry_space_group_name_Hall '-C 2yc'
_symmetry_space_group_name_H-M 'C 1 2/c 1'
_cell_angle_alpha 90
_cell_angle_beta 103.629(7)
_cell_angle_gamma 90
_cell_formula_units_Z 4
_cell_length_a 10.8135(8)
_cell_length_b 10.6407(7)
_cell_length_c 9.8210(6)
_cell_volume 1098.2
_exptl_crystal_density_meas 4.16
_refine_ls_R_factor_all 0.043
_cod_database_code 1001516

loop_
_symmetry_equiv_pos_as_xyz
x,y,z
-x,y,1/2-z
-x,-y,-z
x,-y,1/2+z
1/2+x,1/2+y,z
1/2-x,1/2+y,1/2-z
1/2-x,1/2-y,-z
1/2+x,1/2-y,1/2+z

loop_
_atom_site_label
_atom_site_type_symbol
_atom_site_symmetry_multiplicity
_atom_site_Wyckoff_symbol
_atom_site_fract_x
_atom_site_fract_y
_atom_site_fract_z
_atom_site_occupancy
_atom_site_attached_hydrogens
_atom_site_calc_flag
Ba1 Ba2+ 4 d 0.25 0.25 0.5 1. 0 d
Mo1 Mo3+ 4 e 0. 0.5483(2) 0.25 1. 0 d
Mo2 Mo3+ 4 a 0. 0. 0. 1. 0 d
P1 P5+ 8 f 0.0564(4) 0.3080(4) 0.0577(4) 1. 0 d
P2 P5+ 8 f 0.2774(4) 0.4548(4) 0.1998(4) 1. 0 d
O1 O2- 8 f 0.065(1) 0.324(1) -0.093(1) 1. 0 d
O2 O2- 8 f -0.0373(9) 0.402(1) 0.099(1) 1. 0 d
O3 O2- 8 f 0.017(1) 0.176(1) 0.094(1) 1. 0 d
O4 O2- 8 f 0.193(1) 0.329(1) 0.159(1) 1. 0 d
O5 O2- 8 f 0.339(1) 0.488(1) 0.084(1) 1. 0 d
O6 O2- 8 f 0.183(1) 0.558(1) 0.213(1) 1. 0 d
O7 O2- 8 f 0.366(1) 0.414(1) 0.336(1) 1. 0 d

loop_
_atom_type_symbol
_atom_type_oxidation_number
Ba2+ 2.000
Mo3+ 3.000
P5+ 5.000
O2- -2.000
